data_4115503
loop_
_publ_author_name
'K. Travis Holman'
'Stephen M. Martin'
'Daniel P. Parker'
'Michael D. Ward'

_publ_section_title
;
 The Generality of Architectural Isomerism in Designer Inclusion
 Frameworks
;
_journal_name_full 'Journal of the American Chemical Society'
_journal_page_first 4421
_journal_page_last 4431
_journal_paper_doi 10.1021/ja0030257
_journal_volume 123
_journal_year 2001
_chemical_formula_sum 'C14 H16 N3 O3 S'
_chemical_formula_weight 306.36
_chemical_name_common 'bis(guanidinium)-1,4-benzenedisulfonate, naphthalene clathrate '
_chemical_name_systematic
; 
 ? 
;
_space_group_IT_number 61
_symmetry_cell_setting orthorhombic
_symmetry_space_group_name_Hall '-P 2ac 2ab'
_symmetry_space_group_name_H-M 'P b c a'
_atom_sites_solution_hydrogens geom
_atom_sites_solution_primary direct
_atom_sites_solution_secondary difmap
_audit_creation_method SHELXL-97
_cell_angle_alpha 90.00
_cell_angle_beta 90.00
_cell_angle_gamma 90.00
_cell_formula_units_Z 8
_cell_length_a 13.3600(10)
_cell_length_b 12.6471(10)
_cell_length_c 18.1682(14)
_cell_measurement_reflns_used 5990
_cell_measurement_temperature 173(2)
_cell_measurement_theta_max 53.4
_cell_measurement_theta_min 5.0
_cell_volume 3069.8(4)
_computing_cell_refinement 'SAINT, Bruker'
_computing_data_collection 'SMART, Bruker (or Siemens)'
_computing_data_reduction 'SAINT, Bruker'
_computing_molecular_graphics 'XSEED, L. Barbour (1999); http://www.lbarbour.com/xseed'
_computing_structure_refinement 'SHELXL-97 (Sheldrick, 1997)'
_computing_structure_solution 'SHELXS-97 (Sheldrick, 1990)'
_diffrn_ambient_temperature 173(2)
_diffrn_measured_fraction_theta_full 1.000
_diffrn_measured_fraction_theta_max 1.000
_diffrn_measurement_device_type 'SMART platform CCD, Bruker (or Siemens)'
_diffrn_measurement_method 'omega scans'
_diffrn_radiation_monochromator graphite
_diffrn_radiation_source 'fine-focus sealed tube'
_diffrn_radiation_type MoK\a
_diffrn_radiation_wavelength 0.71073
_diffrn_reflns_av_R_equivalents 0.0501
_diffrn_reflns_av_sigmaI/netI 0.0276
_diffrn_reflns_limit_h_max 15
_diffrn_reflns_limit_h_min -15
_diffrn_reflns_limit_k_max 15
_diffrn_reflns_limit_k_min -15
_diffrn_reflns_limit_l_max 21
_diffrn_reflns_limit_l_min -21
_diffrn_reflns_number 21693
_diffrn_reflns_theta_full 25.00
_diffrn_reflns_theta_max 25.00
_diffrn_reflns_theta_min 2.24
_exptl_absorpt_coefficient_mu 0.224
_exptl_absorpt_correction_T_max 0.9889
_exptl_absorpt_correction_T_min 0.9040
_exptl_absorpt_correction_type 'simulated psi-scans '
_exptl_absorpt_process_details 'SADABS, G. Sheldrick (1999)'
_exptl_crystal_colour colorless
_exptl_crystal_density_diffrn 1.326
_exptl_crystal_description plate
_exptl_crystal_F_000 1288
_exptl_crystal_size_max 0.46
_exptl_crystal_size_mid 0.40
_exptl_crystal_size_min 0.05
_refine_diff_density_max 0.317
_refine_diff_density_min -0.362
_refine_diff_density_rms 0.041
_refine_ls_extinction_method none
_refine_ls_goodness_of_fit_ref 1.026
_refine_ls_hydrogen_treatment mixed
_refine_ls_matrix_type full
_refine_ls_number_parameters 190
_refine_ls_number_reflns 2696
_refine_ls_number_restraints 0
_refine_ls_restrained_S_all 1.026
_refine_ls_R_factor_all 0.0550
_refine_ls_R_factor_gt 0.0326
_refine_ls_shift/su_max 0.000
_refine_ls_shift/su_mean 0.000
_refine_ls_structure_factor_coef Fsqd
_refine_ls_weighting_details 'calc w=1/[\s^2^(Fo^2^)+(0.0427P)^2^+0.6435P] where P=(Fo^2^+2Fc^2^)/3'
_refine_ls_weighting_scheme calc
_refine_ls_wR_factor_gt 0.0795
_refine_ls_wR_factor_ref 0.0851
_reflns_number_gt 1969
_reflns_number_total 2696
_reflns_threshold_expression >2sigma(I)
_cod_data_source_file ja0030257_05.cif
_cod_data_source_block g:\travis\00080\00080
_cod_database_code 4115503

loop_
_symmetry_equiv_pos_as_xyz
'x, y, z'
'-x+1/2, -y, z+1/2'
'x+1/2, -y+1/2, -z'
'-x, y+1/2, -z+1/2'
'-x, -y, -z'
'x-1/2, y, -z-1/2'
'-x-1/2, y-1/2, z'
'x, -y-1/2, z-1/2'

loop_
_atom_site_label
_atom_site_type_symbol
_atom_site_fract_x
_atom_site_fract_y
_atom_site_fract_z
_atom_site_U_iso_or_equiv
_atom_site_adp_type
_atom_site_occupancy
_atom_site_symmetry_multiplicity
_atom_site_calc_flag
_atom_site_refinement_flags
S1 S 0.08193(3) 0.02748(3) 0.16148(2) 0.02802(14) Uani 1 1 d .
O1 O 0.18038(9) -0.02213(9) 0.16446(7) 0.0320(3) Uani 1 1 d .
N1 N 0.22121(12) -0.24420(12) 0.18904(9) 0.0394(4) Uani 1 1 d .
H1A H 0.2146 -0.1762 0.1799 0.047 Uiso 1 1 calc R
H1B H 0.2764 -0.2774 0.1762 0.047 Uiso 1 1 calc R
C1 C 0.03677(14) 0.01124(12) 0.07042(10) 0.0264(4) Uani 1 1 d .
O2 O 0.00906(9) -0.02422(9) 0.20908(7) 0.0337(3) Uani 1 1 d .
N2 N 0.06470(11) -0.24702(12) 0.24161(8) 0.0356(4) Uani 1 1 d .
H2A H 0.0578 -0.1790 0.2326 0.043 Uiso 1 1 calc R
H2B H 0.0163 -0.2821 0.2636 0.043 Uiso 1 1 calc R
C2 C 0.09761(14) -0.02994(15) 0.01609(10) 0.0328(4) Uani 1 1 d .
H2 H 0.1643 -0.0504 0.0273 0.039 Uiso 1 1 calc R
O3 O 0.08721(9) 0.14137(9) 0.17471(7) 0.0320(3) Uani 1 1 d .
N3 N 0.15825(12) -0.39902(11) 0.23595(9) 0.0366(4) Uani 1 1 d .
H3A H 0.2135 -0.4321 0.2231 0.044 Uiso 1 1 calc R
H3B H 0.1097 -0.4339 0.2579 0.044 Uiso 1 1 calc R
C3 C -0.06100(14) 0.04131(15) 0.05472(11) 0.0345(5) Uani 1 1 d .
H3 H -0.1025 0.0695 0.0924 0.041 Uiso 1 1 calc R
C4 C 0.14805(14) -0.29656(14) 0.22213(10) 0.0306(4) Uani 1 1 d .
C1A C 0.33779(16) 0.09008(18) 0.02562(13) 0.0484(6) Uani 1 1 d .
H1A1 H 0.3414 0.1049 0.0768 0.058 Uiso 1 1 calc R
C2A C 0.30464(18) 0.16608(18) -0.02103(14) 0.0560(6) Uani 1 1 d .
H2A1 H 0.2851 0.2331 -0.0023 0.067 Uiso 1 1 calc R
C3A C 0.29904(18) 0.14618(19) -0.09684(14) 0.0579(6) Uani 1 1 d .
H3A1 H 0.2753 0.1996 -0.1292 0.070 Uiso 1 1 calc R
C4A C 0.32732(17) 0.05116(19) -0.12418(12) 0.0506(6) Uani 1 1 d .
H4A H 0.3240 0.0391 -0.1757 0.061 Uiso 1 1 calc R
C5A C 0.39267(17) -0.13024(18) -0.10399(15) 0.0558(6) Uani 1 1 d .
H5A H 0.3905 -0.1443 -0.1553 0.067 Uiso 1 1 calc R
C6A C 0.42527(19) -0.2059(2) -0.05717(18) 0.0680(8) Uani 1 1 d .
H6A H 0.4462 -0.2724 -0.0760 0.082 Uiso 1 1 calc R
C7A C 0.42862(18) -0.1873(2) 0.01908(18) 0.0680(8) Uani 1 1 d .
H7A H 0.4505 -0.2416 0.0514 0.082 Uiso 1 1 calc R
C8A C 0.40067(16) -0.0922(2) 0.04666(14) 0.0539(6) Uani 1 1 d .
H8A H 0.4038 -0.0803 0.0982 0.065 Uiso 1 1 calc R
C9A C 0.36177(15) -0.03053(16) -0.07730(11) 0.0416(5) Uani 1 1 d .
C10A C 0.36694(15) -0.01033(17) -0.00022(12) 0.0405(5) Uani 1 1 d .

loop_
_atom_site_aniso_label
_atom_site_aniso_U_11
_atom_site_aniso_U_22
_atom_site_aniso_U_33
_atom_site_aniso_U_23
_atom_site_aniso_U_13
_atom_site_aniso_U_12
S1 0.0275(3) 0.0256(2) 0.0310(3) -0.00035(19) -0.0014(2) -0.00028(19)
O1 0.0274(7) 0.0318(7) 0.0368(7) 0.0000(6) -0.0052(6) 0.0017(6)
N1 0.0341(10) 0.0289(8) 0.0551(11) 0.0027(8) 0.0100(8) 0.0013(7)
C1 0.0255(10) 0.0207(8) 0.0331(10) 0.0014(7) -0.0013(8) -0.0030(7)
O2 0.0338(8) 0.0321(7) 0.0352(8) 0.0051(6) 0.0037(6) -0.0017(6)
N2 0.0315(9) 0.0278(8) 0.0475(10) 0.0024(7) 0.0078(8) 0.0002(7)
C2 0.0226(10) 0.0397(11) 0.0361(11) -0.0024(9) -0.0019(8) 0.0024(8)
O3 0.0337(7) 0.0258(6) 0.0363(7) -0.0035(5) -0.0014(6) -0.0015(5)
N3 0.0324(9) 0.0289(8) 0.0486(11) 0.0037(7) 0.0106(8) 0.0038(7)
C3 0.0274(11) 0.0401(11) 0.0360(11) -0.0065(9) 0.0021(8) 0.0047(8)
C4 0.0304(11) 0.0307(10) 0.0308(10) -0.0026(8) -0.0012(9) -0.0003(8)
C1A 0.0434(13) 0.0596(14) 0.0421(13) -0.0095(11) 0.0100(11) -0.0093(11)
C2A 0.0520(15) 0.0484(14) 0.0675(18) -0.0059(13) 0.0149(13) -0.0007(11)
C3A 0.0555(16) 0.0588(15) 0.0594(16) 0.0126(13) 0.0102(13) 0.0096(12)
C4A 0.0490(14) 0.0662(15) 0.0367(13) 0.0000(11) 0.0050(11) 0.0015(12)
C5A 0.0484(14) 0.0538(14) 0.0651(16) -0.0133(13) 0.0116(13) -0.0047(11)
C6A 0.0510(17) 0.0449(14) 0.108(2) -0.0033(15) 0.0167(16) -0.0011(12)
C7A 0.0429(15) 0.0623(17) 0.099(2) 0.0353(16) 0.0086(15) -0.0011(13)
C8A 0.0358(13) 0.0697(17) 0.0564(15) 0.0197(13) 0.0044(11) -0.0078(12)
C9A 0.0304(12) 0.0494(12) 0.0449(13) -0.0033(10) 0.0061(9) -0.0052(10)
C10A 0.0271(11) 0.0516(13) 0.0429(12) 0.0034(10) 0.0076(9) -0.0103(10)

loop_
_atom_type_symbol
_atom_type_description
_atom_type_scat_dispersion_real
_atom_type_scat_dispersion_imag
_atom_type_scat_source
C C 0.0033 0.0016 'International Tables Vol C Tables 4.2.6.8 and 6.1.1.4'
H H 0.0000 0.0000 'International Tables Vol C Tables 4.2.6.8 and 6.1.1.4'
N N 0.0061 0.0033 'International Tables Vol C Tables 4.2.6.8 and 6.1.1.4'
O O 0.0106 0.0060 'International Tables Vol C Tables 4.2.6.8 and 6.1.1.4'
S S 0.1246 0.1234 'International Tables Vol C Tables 4.2.6.8 and 6.1.1.4'

loop_
_geom_angle_atom_site_label_1
_geom_angle_atom_site_label_2
_geom_angle_atom_site_label_3
_geom_angle
_geom_angle_site_symmetry_1
_geom_angle_site_symmetry_3
O2 S1 O1 112.80(7) . .
O2 S1 O3 112.13(7) . .
O1 S1 O3 111.98(7) . .
O2 S1 C1 105.93(8) . .
O1 S1 C1 106.96(8) . .
O3 S1 C1 106.50(7) . .
C2 C1 C3 120.65(17) . .
C2 C1 S1 120.69(14) . .
C3 C1 S1 118.66(14) . .
C1 C2 C3 119.72(17) . 5
C2 C3 C1 119.63(17) 5 .
N1 C4 N2 120.30(17) . .
N1 C4 N3 119.88(17) . .
N2 C4 N3 119.82(17) . .
C2A C1A C10A 121.4(2) . .
C1A C2A C3A 120.3(2) . .
C4A C3A C2A 120.3(2) . .
C3A C4A C9A 121.2(2) . .
C6A C5A C9A 120.6(2) . .
C5A C6A C7A 120.8(2) . .
C8A C7A C6A 120.2(2) . .
C7A C8A C10A 121.0(2) . .
C5A C9A C4A 122.7(2) . .
C5A C9A C10A 118.9(2) . .
C4A C9A C10A 118.43(19) . .
C1A C10A C8A 123.2(2) . .
C1A C10A C9A 118.4(2) . .
C8A C10A C9A 118.4(2) . .

loop_
_geom_bond_atom_site_label_1
_geom_bond_atom_site_label_2
_geom_bond_distance
_geom_bond_site_symmetry_2
S1 O2 1.4572(13) .
S1 O1 1.4583(13) .
S1 O3 1.4620(12) .
S1 C1 1.7730(18) .
N1 C4 1.325(2) .
C1 C2 1.381(2) .
C1 C3 1.390(3) .
N2 C4 1.326(2) .
C2 C3 1.384(3) 5
N3 C4 1.327(2) .
C3 C2 1.384(3) 5
C1A C2A 1.356(3) .
C1A C10A 1.409(3) .
C2A C3A 1.402(4) .
C3A C4A 1.354(3) .
C4A C9A 1.416(3) .
C5A C6A 1.352(4) .
C5A C9A 1.413(3) .
C6A C7A 1.406(4) .
C7A C8A 1.356(4) .
C8A C10A 1.414(3) .
C9A C10A 1.425(3) .
